data_7212448
loop_
_publ_author_name
'Brondel, Nicolas'
'Moynihan, Eamonn J. A.'
'Lehane, K. Niamh'
'Eccles, Kevin S.'
'Elcoate, Curtis J.'
'Coles, Simon J.'
'Lawrence, Simon E.'
'Maguire, Anita R.'

_publ_section_title
;
 Does intermolecular S&#xE001;O&#x22EF;H--C--S&#xE001;O hydrogen bonding
 in sulfoxides and sulfones provide a robust supramolecular synthon in the
 solid state?
;
_journal_issue 10
_journal_name_full CrystEngComm
_journal_page_first 2910
_journal_paper_doi 10.1039/c000371a
_journal_volume 12
_journal_year 2010
_chemical_formula_moiety 'C14 H12 F2 O S'
_chemical_formula_sum 'C14 H12 F2 O S'
_chemical_formula_weight 266.30
_chemical_name_systematic
;
?
;
_space_group_IT_number 14
_symmetry_cell_setting monoclinic
_symmetry_space_group_name_Hall '-P 2ybc'
_symmetry_space_group_name_H-M 'P 1 21/c 1'
_atom_sites_solution_hydrogens geom
_atom_sites_solution_primary direct
_atom_sites_solution_secondary difmap
_audit_creation_method SHELXL-97
_cell_angle_alpha 90.00
_cell_angle_beta 107.8650(10)
_cell_angle_gamma 90.00
_cell_formula_units_Z 4
_cell_length_a 15.5607(3)
_cell_length_b 5.81098(11)
_cell_length_c 14.3987(3)
_cell_measurement_reflns_used 8876
_cell_measurement_temperature 120(2)
_cell_measurement_theta_max 68.1
_cell_measurement_theta_min 7.8
_cell_volume 1239.19(4)
_computing_cell_refinement
;
CrystalClear, Rigaku
;
_computing_data_collection
;
CrystalClear, Rigaku
;
_computing_data_reduction
;
CrystalClear, Rigaku
;
_computing_molecular_graphics 'PLATON (Spek, 2002)'
_computing_publication_material 'SHELXL-97; PLATON'
_computing_structure_refinement 'SHELXL-97 (Sheldrick, 1997)'
_computing_structure_solution
;
SIR92, Altomare et al.
;
_diffrn_ambient_temperature 120(2)
_diffrn_measured_fraction_theta_full 0.978
_diffrn_measured_fraction_theta_max 0.978
_diffrn_measurement_device_type 'Rigaku Spider'
_diffrn_measurement_method \w
_diffrn_radiation_monochromator graphite
_diffrn_radiation_source 'fine-focus sealed tube'
_diffrn_radiation_type CuK\a
_diffrn_radiation_wavelength 1.54187
_diffrn_reflns_av_R_equivalents 0.0702
_diffrn_reflns_av_sigmaI/netI 0.0363
_diffrn_reflns_limit_h_max 18
_diffrn_reflns_limit_h_min -16
_diffrn_reflns_limit_k_max 6
_diffrn_reflns_limit_k_min -6
_diffrn_reflns_limit_l_max 16
_diffrn_reflns_limit_l_min -17
_diffrn_reflns_number 8951
_diffrn_reflns_theta_full 68.13
_diffrn_reflns_theta_max 68.13
_diffrn_reflns_theta_min 7.34
_exptl_absorpt_coefficient_mu 2.433
_exptl_absorpt_correction_T_max 1.000
_exptl_absorpt_correction_T_min 0.652
_exptl_absorpt_correction_type multi-scan
_exptl_absorpt_process_details
;
Abscor, Higashi
;
_exptl_crystal_colour colourless
_exptl_crystal_density_diffrn 1.427
_exptl_crystal_density_method 'not measured'
_exptl_crystal_description block
_exptl_crystal_F_000 552
_exptl_crystal_size_max 0.49
_exptl_crystal_size_mid 0.45
_exptl_crystal_size_min 0.19
_refine_diff_density_max 0.473
_refine_diff_density_min -0.325
_refine_diff_density_rms 0.060
_refine_ls_extinction_coef 0.0063(7)
_refine_ls_extinction_expression Fc^*^=kFc[1+0.001xFc^2^\l^3^/sin(2\q)]^-1/4^
_refine_ls_extinction_method SHELXL
_refine_ls_goodness_of_fit_ref 1.051
_refine_ls_hydrogen_treatment constr
_refine_ls_matrix_type full
_refine_ls_number_parameters 165
_refine_ls_number_reflns 2200
_refine_ls_number_restraints 0
_refine_ls_restrained_S_all 1.051
_refine_ls_R_factor_all 0.0425
_refine_ls_R_factor_gt 0.0394
_refine_ls_shift/su_max 0.001
_refine_ls_shift/su_mean 0.000
_refine_ls_structure_factor_coef Fsqd
_refine_ls_weighting_details 'calc w=1/[\s^2^(Fo^2^)+(0.0680P)^2^+0.5050P] where P=(Fo^2^+2Fc^2^)/3'
_refine_ls_weighting_scheme calc
_refine_ls_wR_factor_gt 0.1062
_refine_ls_wR_factor_ref 0.1088
_reflns_number_gt 2005
_reflns_number_total 2200
_reflns_threshold_expression >2sigma(I)
_cod_data_source_file c000371a.txt
_cod_data_source_block compound_24
_cod_original_sg_symbol_H-M 'P 21 /c'
_cod_database_code 7212448

loop_
_symmetry_equiv_pos_as_xyz
'x, y, z'
'-x, y+1/2, -z+1/2'
'-x, -y, -z'
'x, -y-1/2, z-1/2'

loop_
_atom_site_label
_atom_site_type_symbol
_atom_site_fract_x
_atom_site_fract_y
_atom_site_fract_z
_atom_site_U_iso_or_equiv
_atom_site_adp_type
_atom_site_occupancy
_atom_site_symmetry_multiplicity
_atom_site_calc_flag
_atom_site_refinement_flags
S1 S 0.66431(3) -0.04942(7) 0.67566(3) 0.02086(19) Uani 1 1 d .
F1 F 0.55179(7) 0.1659(2) 0.25744(7) 0.0334(3) Uani 1 1 d .
F2 F 1.04308(7) 0.1735(2) 0.56921(8) 0.0370(3) Uani 1 1 d .
O1 O 0.70575(8) -0.2849(2) 0.68483(9) 0.0275(3) Uani 1 1 d .
C1 C 0.63685(10) 0.0287(3) 0.54945(12) 0.0200(4) Uani 1 1 d .
C2 C 0.65631(13) -0.1249(4) 0.48534(13) 0.0300(4) Uani 1 1 d .
H2 H 0.6886 -0.2624 0.5091 0.039 Uiso 1 1 calc R
C3 C 0.62836(14) -0.0769(4) 0.38610(14) 0.0338(5) Uani 1 1 d .
H3 H 0.6419 -0.1792 0.3411 0.044 Uiso 1 1 calc R
C4 C 0.58095(11) 0.1207(3) 0.35469(13) 0.0247(4) Uani 1 1 d .
C5 C 0.56156(12) 0.2782(4) 0.41692(14) 0.0294(4) Uani 1 1 d .
H5 H 0.5296 0.4159 0.3927 0.038 Uiso 1 1 calc R
C6 C 0.59003(13) 0.2297(4) 0.51601(14) 0.0291(4) Uani 1 1 d .
H6 H 0.5774 0.3344 0.5608 0.038 Uiso 1 1 calc R
C7 C 0.82954(10) 0.1544(3) 0.68170(11) 0.0201(4) Uani 1 1 d .
C8 C 0.84192(11) 0.3433(3) 0.62722(12) 0.0236(4) Uani 1 1 d .
H8 H 0.8011 0.4691 0.6167 0.031 Uiso 1 1 calc R
C9 C 0.91327(12) 0.3497(3) 0.58810(13) 0.0269(4) Uani 1 1 d .
H9 H 0.9218 0.4786 0.5513 0.035 Uiso 1 1 calc R
C10 C 0.97098(11) 0.1650(3) 0.60401(13) 0.0265(4) Uani 1 1 d .
C11 C 0.96055(12) -0.0266(3) 0.65612(13) 0.0262(4) Uani 1 1 d .
H11 H 1.0012 -0.1526 0.6652 0.034 Uiso 1 1 calc R
C12 C 0.88924(11) -0.0307(3) 0.69489(12) 0.0228(4) Uani 1 1 d .
H12 H 0.8809 -0.1612 0.7309 0.030 Uiso 1 1 calc R
C13 C 0.75525(11) 0.1595(3) 0.72834(12) 0.0209(4) Uani 1 1 d .
H13 H 0.7279 0.3169 0.7184 0.027 Uiso 1 1 calc R
C14 C 0.78804(12) 0.1120(4) 0.83849(13) 0.0297(4) Uani 1 1 d .
H14A H 0.7364 0.1142 0.8640 0.039 Uiso 1 1 calc R
H14B H 0.8315 0.2307 0.8713 0.039 Uiso 1 1 calc R
H14C H 0.8171 -0.0394 0.8505 0.039 Uiso 1 1 calc R

loop_
_atom_site_aniso_label
_atom_site_aniso_U_11
_atom_site_aniso_U_22
_atom_site_aniso_U_33
_atom_site_aniso_U_23
_atom_site_aniso_U_13
_atom_site_aniso_U_12
S1 0.0197(3) 0.0216(3) 0.0212(3) 0.00186(15) 0.00619(17) 0.00071(15)
F1 0.0377(6) 0.0383(8) 0.0197(6) 0.0030(4) 0.0024(4) -0.0033(5)
F2 0.0301(6) 0.0475(8) 0.0386(7) -0.0131(5) 0.0180(5) -0.0122(5)
O1 0.0322(7) 0.0198(7) 0.0294(7) 0.0043(5) 0.0080(5) 0.0024(5)
C1 0.0149(8) 0.0221(9) 0.0206(8) 0.0000(7) 0.0019(6) -0.0024(6)
C2 0.0361(10) 0.0235(10) 0.0262(10) -0.0020(8) 0.0034(8) 0.0073(8)
C3 0.0428(11) 0.0313(12) 0.0251(10) -0.0064(8) 0.0075(8) 0.0070(9)
C4 0.0201(8) 0.0302(10) 0.0205(9) 0.0013(7) 0.0014(6) -0.0058(7)
C5 0.0293(9) 0.0278(10) 0.0285(10) 0.0046(8) 0.0050(7) 0.0070(8)
C6 0.0317(9) 0.0303(11) 0.0253(9) -0.0006(8) 0.0087(7) 0.0084(8)
C7 0.0183(8) 0.0224(10) 0.0155(8) -0.0021(6) -0.0009(6) -0.0019(7)
C8 0.0231(8) 0.0229(10) 0.0199(8) -0.0004(7) -0.0005(6) 0.0005(7)
C9 0.0312(9) 0.0288(11) 0.0184(8) -0.0001(7) 0.0039(7) -0.0074(8)
C10 0.0209(8) 0.0360(12) 0.0222(9) -0.0097(7) 0.0061(7) -0.0091(7)
C11 0.0190(8) 0.0282(10) 0.0286(9) -0.0065(8) 0.0030(7) -0.0002(7)
C12 0.0202(8) 0.0233(10) 0.0215(9) -0.0005(7) 0.0014(7) 0.0002(7)
C13 0.0207(8) 0.0198(10) 0.0198(8) -0.0011(6) 0.0025(6) 0.0013(6)
C14 0.0267(9) 0.0414(12) 0.0192(9) -0.0003(8) 0.0045(7) 0.0059(8)

loop_
_atom_type_symbol
_atom_type_description
_atom_type_scat_dispersion_real
_atom_type_scat_dispersion_imag
_atom_type_scat_source
S S 0.3331 0.5567 'International Tables Vol C Tables 4.2.6.8 and 6.1.1.4'
F F 0.0727 0.0534 'International Tables Vol C Tables 4.2.6.8 and 6.1.1.4'
O O 0.0492 0.0322 'International Tables Vol C Tables 4.2.6.8 and 6.1.1.4'
C C 0.0181 0.0091 'International Tables Vol C Tables 4.2.6.8 and 6.1.1.4'
H H 0.0000 0.0000 'International Tables Vol C Tables 4.2.6.8 and 6.1.1.4'

loop_
_geom_angle_atom_site_label_1
_geom_angle_atom_site_label_2
_geom_angle_atom_site_label_3
_geom_angle
O1 S1 C1 106.40(8)
O1 S1 C13 108.04(7)
C1 S1 C13 99.48(8)
C2 C1 C6 120.85(16)
C2 C1 S1 118.71(14)
C6 C1 S1 120.20(13)
C1 C2 C3 119.59(18)
C4 C3 C2 118.49(18)
F1 C4 C3 118.69(17)
F1 C4 C5 118.10(17)
C3 C4 C5 123.20(17)
C4 C5 C6 117.99(18)
C1 C6 C5 119.85(18)
C12 C7 C8 118.78(16)
C12 C7 C13 121.67(16)
C8 C7 C13 119.50(15)
C9 C8 C7 120.90(16)
C10 C9 C8 118.28(17)
F2 C10 C9 118.71(17)
F2 C10 C11 118.47(17)
C9 C10 C11 122.80(17)
C10 C11 C12 118.34(17)
C11 C12 C7 120.89(17)
C7 C13 C14 113.59(13)
C7 C13 S1 113.66(11)
C14 C13 S1 106.06(12)

loop_
_geom_bond_atom_site_label_1
_geom_bond_atom_site_label_2
_geom_bond_distance
S1 O1 1.5008(14)
S1 C1 1.7929(17)
S1 C13 1.8422(17)
F1 C4 1.359(2)
F2 C10 1.363(2)
C1 C2 1.383(3)
C1 C6 1.383(3)
C2 C3 1.388(3)
C3 C4 1.364(3)
C4 C5 1.378(3)
C5 C6 1.387(3)
C7 C12 1.396(2)
C7 C8 1.396(2)
C7 C13 1.505(2)
C8 C9 1.391(3)
C9 C10 1.373(3)
C10 C11 1.380(3)
C11 C12 1.387(3)
C13 C14 1.535(2)
